data_7250398
loop_
_publ_author_name
'Kopylova, Yu. O.'
'Volkov, S. N.'
'Krzhizhanovskaya, M. G.'
'Banaru, A. M.'
'Yukhno, V. A.'
'Aksenov, S. M.'
'Bubnova, R. S.'

_publ_section_title
;
 Thermal evolution of the Ca2B2O5 crystal structure through \g &#x2194;
 \b&#x2032; &#x2194; \a phase transitions and the crystal structure of the
 incommensurately modulated \b&#x2032;-phase
;
_journal_issue 24
_journal_name_full CrystEngComm
_journal_page_first 4196
_journal_page_last 4208
_journal_paper_doi 10.1039/D5CE00200A
_journal_volume 27
_journal_year 2025
_chemical_formula_sum 'B2 Ca2 O5'
_chemical_formula_weight 181.8
_space_group_IT_number 14
_space_group_name_Hall '-P 2ybc'
_space_group_name_H-M_alt 'P 1 21/c 1'
_symmetry_cell_setting monoclinic
_symmetry_Int_Tables_number 14
_symmetry_space_group_name_Hall '-P 2ybc'
_symmetry_space_group_name_H-M 'P 1 21/c 1'
_audit_block_doi 10.5517/ccdc.csd.cc2mfvwt
_audit_update_record
;
2025-02-23 deposited with the CCDC.	2025-05-06 downloaded from the CCDC.
;
_cell_angle_alpha 90
_cell_angle_beta 92.336
_cell_angle_gamma 90
_cell_formula_units_Z 2
_cell_length_a 3.6489
_cell_length_b 5.2142
_cell_length_c 11.601
_cell_measurement_reflns_used 918
_cell_measurement_temperature 900.0(8)
_cell_measurement_theta_max 27.18
_cell_measurement_theta_min 4.27
_cell_volume 220.538
_computing_cell_refinement 'CrysAlisPro 1.171.42.49 (Rigaku OD, 2022)'
_computing_data_collection 'CrysAlisPro 1.171.42.49 (Rigaku OD, 2022)'
_computing_data_reduction 'CrysAlisPro 1.171.42.49 (Rigaku OD, 2022)'
_diffrn_ambient_temperature 900
_diffrn_detector 'Hybrid Pixel Array Detector'
_diffrn_detector_area_resol_mean 10.0000
_diffrn_measured_fraction_theta_full 0.98
_diffrn_measured_fraction_theta_max 0.9
_diffrn_measurement_device 'four-circle diffractometer'
_diffrn_measurement_device_type 'XtaLAB Synergy, Single source at home/near, HyPix'
_diffrn_measurement_method '\w scans'
_diffrn_radiation_monochromator mirror
_diffrn_radiation_probe x-ray
_diffrn_radiation_source 'X-ray tube'
_diffrn_radiation_type 'Mo K\a'
_diffrn_radiation_wavelength 0.71073
_diffrn_reflns_av_R_equivalents 0.0694
_diffrn_reflns_av_unetI/netI 0.0491
_diffrn_reflns_limit_h_max 4
_diffrn_reflns_limit_h_min -4
_diffrn_reflns_limit_k_max 5
_diffrn_reflns_limit_k_min -6
_diffrn_reflns_limit_l_max 15
_diffrn_reflns_limit_l_min -14
_diffrn_reflns_number 1703
_diffrn_reflns_theta_full 27.43
_diffrn_reflns_theta_max 29.11
_diffrn_reflns_theta_min 3.52
_diffrn_source 'micro-focus sealed X-ray tube'
_exptl_absorpt_coefficient_mu 2.499
_exptl_absorpt_correction_type none
_exptl_crystal_colour colourless
_exptl_crystal_density_diffrn 2.7373
_exptl_crystal_description prizm
_exptl_crystal_F_000 180
_exptl_crystal_size_max 0.12
_exptl_crystal_size_mid 0.11
_exptl_crystal_size_min 0.05
_refine_diff_density_max 0.41
_refine_diff_density_min -0.35
_refine_ls_extinction_method none
_refine_ls_goodness_of_fit_gt 2.1742
_refine_ls_goodness_of_fit_ref 2.0051
_refine_ls_number_constraints 0
_refine_ls_number_parameters 46
_refine_ls_number_reflns 526
_refine_ls_number_restraints 0
_refine_ls_R_factor_all 0.0680
_refine_ls_R_factor_gt 0.0515
_refine_ls_shift/su_max 0.0154
_refine_ls_shift/su_mean 0.0029
_refine_ls_structure_factor_coef Fsqd
_refine_ls_weighting_details 'calc w=1/[\s^2^(Fo^2^)+(0.02P)^2^+0.0000P] where P=(Fo^2^+2Fc^2^)/3'
_refine_ls_weighting_scheme sigma
_refine_ls_wR_factor_gt 0.1263
_refine_ls_wR_factor_ref 0.1352
_reflns_number_gt 402
_reflns_number_total 526
_reflns_threshold_expression I>3\s(I)
_cod_data_source_file d5ce00200a2.cif
_cod_data_source_block I
_cod_depositor_comments
;
The following automatic conversions were performed:

data item '_diffrn_radiation_probe' value 'X-ray' was changed to
'x-ray' in accordance with the
/home/data/users/saulius/crontab/automatic-downloads/rss-feeds/RSC/lib/dictionaries/cif_core.dic
dictionary named 'cif_core.dic' version 2.4.2 last updated on
2011-04-26.

Automatic conversion script
Id: cif_fix_values 8170 2020-07-09 18:12:32Z antanas 

 Adding full bibliography for 7250398--7250409.cif.
;
_cod_original_cell_volume 220.5383
_cod_original_sg_symbol_Hall '-P 2ycb'
_cod_database_code 7250398

loop_
_space_group_symop_id
_space_group_symop_operation_xyz
1 x,y,z
2 -x,y+1/2,-z+1/2
3 -x,-y,-z
4 x,-y+1/2,z+1/2

loop_
_atom_site_label
_atom_site_type_symbol
_atom_site_fract_x
_atom_site_fract_y
_atom_site_fract_z
_atom_site_adp_type
_atom_site_U_iso_or_equiv
_atom_site_site_symmetry_multiplicity
_atom_site_occupancy
_atom_site_calc_flag
_atom_site_refinement_flags
_atom_site_disorder_assembly
_atom_site_disorder_group
Ca1 Ca 0.7652(2) -0.40016(16) 0.14329(9) Uani 0.0375(4) 4 1 d . . .
O1 O 0.7503(10) 0.8303(7) 0.4042(5) Uani 0.082(2) 4 1 d . . .
O2 O 0.7512(11) 0.4074(6) 0.3281(3) Uani 0.0537(14) 4 1 d . . .
O3 O 0.474(3) 0.0750(13) -0.0129(8) Uani 0.062(4) 4 0.5 d . . .
B1 B 0.6773(13) 0.5836(8) 0.4077(4) Uani 0.0266(14) 4 1 d . . .

loop_
_atom_site_aniso_label
_atom_site_aniso_type_symbol
_atom_site_aniso_U_11
_atom_site_aniso_U_22
_atom_site_aniso_U_33
_atom_site_aniso_U_12
_atom_site_aniso_U_13
_atom_site_aniso_U_23
Ca1 Ca 0.0249(6) 0.0283(6) 0.0592(8) -0.0016(3) 0.0017(4) 0.0110(4)
O1 O 0.040(2) 0.0234(18) 0.181(6) -0.0028(15) -0.018(3) -0.005(2)
O2 O 0.057(3) 0.052(2) 0.051(2) 0.0198(16) -0.0025(19) -0.0218(17)
O3 O 0.082(6) 0.058(6) 0.049(5) 0.033(5) 0.030(5) 0.010(5)
B1 B 0.024(2) 0.027(3) 0.029(3) 0.0024(17) 0.0006(18) 0.0008(19)

loop_
_atom_type_symbol
_atom_type_scat_dispersion_real
_atom_type_scat_dispersion_imag
_atom_type_scat_source
B 0.0013 0.0007 'International Tables Vol C tables 4.2.6.8 and 6.1.1.1'
Ca 0.2262 0.3064 'International Tables Vol C tables 4.2.6.8 and 6.1.1.1'
O 0.0106 0.0060 'International Tables Vol C tables 4.2.6.8 and 6.1.1.1'

loop_
_exptl_crystal_face_index_h
_exptl_crystal_face_index_k
_exptl_crystal_face_index_l
_exptl_crystal_face_perp_dist
? ? ? ?

loop_
_geom_angle_atom_site_label_1
_geom_angle_atom_site_label_2
_geom_angle_atom_site_label_3
_geom_angle_site_symmetry_1
_geom_angle_site_symmetry_2
_geom_angle_site_symmetry_3
_geom_angle
_geom_angle_publ_flag
O1 Ca1 O1 1_545 . 2_635 112.79(15) ?
O1 Ca1 O1 1_545 . 2_735 118.75(15) ?
O1 Ca1 O1 1_545 . 4_554 150.80(11) ?
O1 Ca1 O2 1_545 . 1_545 46.69(11) ?
O1 Ca1 O2 1_545 . 2_645 66.42(11) ?
O1 Ca1 O2 1_545 . 2_745 70.41(12) ?
O1 Ca1 O3 1_545 . . 102.77(17) ?
O1 Ca1 O3 1_545 . 3_655 107.7(2) ?
O1 Ca1 O1 2_635 . 2_735 100.80(13) ?
O1 Ca1 O1 2_635 . 4_554 82.24(15) ?
O1 Ca1 O2 2_635 . 1_545 85.06(16) ?
O1 Ca1 O2 2_635 . 2_645 79.53(12) ?
O1 Ca1 O2 2_635 . 2_745 172.48(15) ?
O1 Ca1 O3 2_635 . . 94.8(2) ?
O1 Ca1 O3 2_635 . 3_655 90.4(2) ?
O1 Ca1 O1 2_735 . 4_554 80.16(15) ?
O1 Ca1 O2 2_735 . 1_545 90.18(16) ?
O1 Ca1 O2 2_735 . 2_645 173.68(16) ?
O1 Ca1 O2 2_735 . 2_745 82.85(13) ?
O1 Ca1 O3 2_735 . . 124.3(2) ?
O1 Ca1 O3 2_735 . 3_655 122.1(3) ?
O1 Ca1 O2 4_554 . 1_545 162.27(12) ?
O1 Ca1 O2 4_554 . 2_645 93.66(12) ?
O1 Ca1 O2 4_554 . 2_745 91.99(12) ?
O1 Ca1 O3 4_554 . . 49.43(18) ?
O1 Ca1 O3 4_554 . 3_655 45.1(2) ?
O2 Ca1 O2 1_545 . 2_645 96.14(13) ?
O2 Ca1 O2 1_545 . 2_745 101.58(13) ?
O2 Ca1 O3 1_545 . . 144.6(2) ?
O2 Ca1 O3 1_545 . 3_655 147.6(3) ?
O2 Ca1 O2 2_645 . 2_745 96.12(12) ?
O2 Ca1 O3 2_645 . . 49.5(2) ?
O2 Ca1 O3 2_645 . 3_655 51.6(3) ?
O2 Ca1 O3 2_745 . . 77.73(19) ?
O2 Ca1 O3 2_745 . 3_655 82.1(2) ?
O3 Ca1 O3 . . 3_655 5.6(2) ?
O1 B1 O2 . . . 127.1(5) ?
O1 B1 O3 . . 2_655 98.6(5) ?
O1 B1 O3 . . 4_555 132.9(5) ?
O2 B1 O3 . . 2_655 134.2(5) ?
O2 B1 O3 . . 4_555 99.7(4) ?
O3 B1 O3 2_655 . 4_555 35.1(5) ?

loop_
_geom_bond_atom_site_label_1
_geom_bond_atom_site_label_2
_geom_bond_site_symmetry_1
_geom_bond_site_symmetry_2
_geom_bond_distance
_geom_bond_publ_flag
Ca1 O1 . 1_545 3.259(5) ?
Ca1 O1 . 2_635 2.394(4) ?
Ca1 O1 . 2_735 2.342(4) ?
Ca1 O1 . 4_554 2.796(6) ?
Ca1 O2 . 1_545 2.369(4) ?
Ca1 O2 . 2_645 2.507(4) ?
Ca1 O2 . 2_745 2.398(4) ?
Ca1 O3 . . 3.224(8) ?
Ca1 O3 . 3_655 2.412(8) ?
B1 O1 . . 1.315(6) ?
B1 O2 . . 1.337(6) ?
B1 O3 . 2_655 1.361(11) ?
B1 O3 . 4_555 1.462(10) ?

loop_
_geom_hbond_atom_site_label_D
_geom_hbond_atom_site_label_H
_geom_hbond_atom_site_label_A
_geom_hbond_site_symmetry_D
_geom_hbond_site_symmetry_H
_geom_hbond_site_symmetry_A
_geom_hbond_distance_DH
_geom_hbond_distance_HA
_geom_hbond_distance_DA
_geom_hbond_angle_DHA
_geom_hbond_publ_flag
? ? ? ? ? ? ? ? ? ? ?

loop_
_geom_torsion_atom_site_label_1
_geom_torsion_atom_site_label_2
_geom_torsion_atom_site_label_3
_geom_torsion_atom_site_label_4
_geom_torsion_site_symmetry_1
_geom_torsion_site_symmetry_2
_geom_torsion_site_symmetry_3
_geom_torsion_site_symmetry_4
_geom_torsion
_geom_torsion_publ_flag
? ? ? ? ? ? ? ? ? ?

loop_
_restr_angle_atom_site_label_1
_restr_angle_site_symmetry_1
_restr_angle_atom_site_label_2
_restr_angle_site_symmetry_2
_restr_angle_atom_site_label_3
_restr_angle_site_symmetry_3
_restr_angle_target
_restr_angle_target_weight_param
? ? ? ? ? ? ? ?

loop_
_restr_distance_atom_site_label_1
_restr_distance_site_symmetry_1
_restr_distance_atom_site_label_2
_restr_distance_site_symmetry_2
_restr_distance_target
_restr_distance_target_weight_param
? ? ? ? ? ?

loop_
_restr_equal_angle_atom_site_label_1
_restr_equal_angle_site_symmetry_1
_restr_equal_angle_atom_site_label_2
_restr_equal_angle_site_symmetry_2
_restr_equal_angle_atom_site_label_3
_restr_equal_angle_site_symmetry_3
_restr_equal_angle_class_class_id
_restr_equal_angle_class_target_weight_param
? ? ? ? ? ? ? ?

loop_
_restr_equal_distance_atom_site_label_1
_restr_equal_distance_site_symmetry_1
_restr_equal_distance_atom_site_label_2
_restr_equal_distance_site_symmetry_2
_restr_equal_distance_class_class_id
_restr_equal_distance_class_target_weight_param
? ? ? ? ? ?

loop_
_restr_equal_torsion_atom_site_label_1
_restr_equal_torsion_site_symmetry_1
_restr_equal_torsion_atom_site_label_2
_restr_equal_torsion_site_symmetry_2
_restr_equal_torsion_atom_site_label_3
_restr_equal_torsion_site_symmetry_3
_restr_equal_torsion_atom_site_label_4
_restr_equal_torsion_site_symmetry_4
_restr_equal_torsion_class_class_id
_restr_equal_torsion_class_target_weight_param
? ? ? ? ? ? ? ? ? ?

loop_
_restr_torsion_atom_site_label_1
_restr_torsion_site_symmetry_1
_restr_torsion_atom_site_label_2
_restr_torsion_site_symmetry_2
_restr_torsion_atom_site_label_3
_restr_torsion_site_symmetry_3
_restr_torsion_atom_site_label_4
_restr_torsion_site_symmetry_4
_restr_torsion_angle_target
_restr_torsion_weight_param
? ? ? ? ? ? ? ? ? ?

loop_
_twin_individual_id
_twin_individual_mass_fraction_refined
_twin_individual_twin_matrix_11
_twin_individual_twin_matrix_12
_twin_individual_twin_matrix_13
_twin_individual_twin_matrix_21
_twin_individual_twin_matrix_22
_twin_individual_twin_matrix_23
_twin_individual_twin_matrix_31
_twin_individual_twin_matrix_32
_twin_individual_twin_matrix_33
? ? ? ? ? ? ? ? ? ? ?

loop_
_jana_atom_site_adp_c_label
_jana_atom_site_adp_c_type_symbol
_jana_atom_site_adp_c_111
_jana_atom_site_adp_c_112
_jana_atom_site_adp_c_113
_jana_atom_site_adp_c_122
_jana_atom_site_adp_c_123
_jana_atom_site_adp_c_133
_jana_atom_site_adp_c_222
_jana_atom_site_adp_c_223
_jana_atom_site_adp_c_233
_jana_atom_site_adp_c_333
? ? ? ? ? ? ? ? ? ? ? ?

loop_
_jana_atom_site_adp_d_label
_jana_atom_site_adp_d_type_symbol
_jana_atom_site_adp_d_1111
_jana_atom_site_adp_d_1112
_jana_atom_site_adp_d_1113
_jana_atom_site_adp_d_1122
_jana_atom_site_adp_d_1123
_jana_atom_site_adp_d_1133
_jana_atom_site_adp_d_1222
_jana_atom_site_adp_d_1223
_jana_atom_site_adp_d_1233
_jana_atom_site_adp_d_1333
_jana_atom_site_adp_d_2222
_jana_atom_site_adp_d_2223
_jana_atom_site_adp_d_2233
_jana_atom_site_adp_d_2333
_jana_atom_site_adp_d_3333
? ? ? ? ? ? ? ? ? ? ? ? ? ? ? ? ?

loop_
_jana_atom_site_adp_e_label
_jana_atom_site_adp_e_type_symbol
_jana_atom_site_adp_e_11111
_jana_atom_site_adp_e_11112
_jana_atom_site_adp_e_11113
_jana_atom_site_adp_e_11122
_jana_atom_site_adp_e_11123
_jana_atom_site_adp_e_11133
_jana_atom_site_adp_e_11222
_jana_atom_site_adp_e_11223
_jana_atom_site_adp_e_11233
_jana_atom_site_adp_e_11333
_jana_atom_site_adp_e_12222
_jana_atom_site_adp_e_12223
_jana_atom_site_adp_e_12233
_jana_atom_site_adp_e_12333
_jana_atom_site_adp_e_13333
_jana_atom_site_adp_e_22222
_jana_atom_site_adp_e_22223
_jana_atom_site_adp_e_22233
_jana_atom_site_adp_e_22333
_jana_atom_site_adp_e_23333
_jana_atom_site_adp_e_33333
? ? ? ? ? ? ? ? ? ? ? ? ? ? ? ? ? ? ? ? ? ? ?

loop_
_jana_atom_site_adp_f_label
_jana_atom_site_adp_f_type_symbol
_jana_atom_site_adp_f_111111
_jana_atom_site_adp_f_111112
_jana_atom_site_adp_f_111113
_jana_atom_site_adp_f_111122
_jana_atom_site_adp_f_111123
_jana_atom_site_adp_f_111133
_jana_atom_site_adp_f_111222
_jana_atom_site_adp_f_111223
_jana_atom_site_adp_f_111233
_jana_atom_site_adp_f_111333
_jana_atom_site_adp_f_112222
_jana_atom_site_adp_f_112223
_jana_atom_site_adp_f_112233
_jana_atom_site_adp_f_112333
_jana_atom_site_adp_f_113333
_jana_atom_site_adp_f_122222
_jana_atom_site_adp_f_122223
_jana_atom_site_adp_f_122233
_jana_atom_site_adp_f_122333
_jana_atom_site_adp_f_123333
_jana_atom_site_adp_f_133333
_jana_atom_site_adp_f_222222
_jana_atom_site_adp_f_222223
_jana_atom_site_adp_f_222233
_jana_atom_site_adp_f_222333
_jana_atom_site_adp_f_223333
_jana_atom_site_adp_f_233333
_jana_atom_site_adp_f_333333
? ? ? ? ? ? ? ? ? ? ? ? ? ? ? ? ? ? ? ? ? ? ? ? ? ? ? ? ? ?
